data_4340315
loop_
_publ_author_name
'Jayarathne, Upul'
'Parmelee, Sean R.'
'Mankad, Neal P.'

_publ_section_title
;
 Small Molecule Activation Chemistry of Cu-Fe Heterobimetallic Complexes
 Toward CS2 and N2O.
;
_journal_issue 14
_journal_name_full 'Inorganic chemistry'
_journal_page_first 7730
_journal_page_last 7737
_journal_paper_doi 10.1021/ic501054z
_journal_volume 53
_journal_year 2014
_chemical_formula_moiety 'C39 H51 Cu Fe N2 O2'
_chemical_formula_sum 'C39 H51 Cu Fe N2 O2'
_chemical_formula_weight 699.21
_chemical_name_systematic
;
 ? 
;
_space_group_crystal_system triclinic
_space_group_IT_number 2
_space_group_name_Hall '-P 1'
_space_group_name_H-M_alt 'P -1'
_symmetry_space_group_name_Hall '-P 1'
_symmetry_space_group_name_H-M 'P -1'
_atom_sites_solution_hydrogens geom
_atom_sites_solution_primary iterative
_atom_sites_solution_secondary difmap
_audit_creation_date 2013-07-02
_audit_creation_method
;
  Olex2 1.2
  (compiled Apr 23 2013 17:54:37, GUI svn.r4466)
;
_cell_angle_alpha 84.196(3)
_cell_angle_beta 82.224(3)
_cell_angle_gamma 64.322(4)
_cell_formula_units_Z 2
_cell_length_a 10.3665(4)
_cell_length_b 11.7857(5)
_cell_length_c 16.5689(6)
_cell_measurement_reflns_used 12039
_cell_measurement_temperature 100.00(10)
_cell_measurement_theta_max 28.9850
_cell_measurement_theta_min 3.4820
_cell_volume 1805.59(14)
_computing_cell_refinement
;
CrysAlisPro, Agilent Technologies,
Version 1.171.36.28 (release 01-02-2013 CrysAlis171 .NET)
(compiled Feb  1 2013,16:14:44)
;
_computing_data_collection
;
CrysAlisPro, Agilent Technologies,
Version 1.171.36.28 (release 01-02-2013 CrysAlis171 .NET)
(compiled Feb  1 2013,16:14:44)
;
_computing_data_reduction
;
CrysAlisPro, Agilent Technologies,
Version 1.171.36.28 (release 01-02-2013 CrysAlis171 .NET)
(compiled Feb  1 2013,16:14:44)
;
_computing_molecular_graphics
;
O. V. Dolomanov, L. J. Bourhis, R. J. Gildea, J. A. K. Howard and H. Puschmann,
OLEX2: a complete structure solution, refinement and analysis program.
J. Appl. Cryst. (2009). 42, 339-341.
;
_computing_publication_material
;
O. V. Dolomanov, L. J. Bourhis, R. J. Gildea, J. A. K. Howard and H. Puschmann,
OLEX2: a complete structure solution, refinement and analysis program.
J. Appl. Cryst. (2009). 42, 339-341.
;
_computing_structure_refinement
;
XL, G.M. Sheldrick, Acta Cryst.
(2008). A64, 112-122
;
_computing_structure_solution
;
olex2.solve (L.J. Bourhis, O.V. Dolomanov, R.J. Gildea, J.A.K. Howard,
H. Puschmann, in preparation, 2011)
;
_diffrn_ambient_temperature 100.00(10)
_diffrn_detector_area_resol_mean 10.3756
_diffrn_measured_fraction_theta_full 0.9985
_diffrn_measured_fraction_theta_max 0.8784
_diffrn_measurement_details
;
  1 omega   40.00   66.00   1.0000    3.1200
omega____ theta____ kappa____ phi______ frames
    -       11.3779  178.0000 -120.0000 26

  2 omega  -70.00   42.00   1.0000    3.1200
omega____ theta____ kappa____ phi______ frames
    -       11.3779  -19.0000 -180.0000 112

  3 omega  -51.00   38.00   1.0000    3.1200
omega____ theta____ kappa____ phi______ frames
    -       11.3779  -37.0000  -90.0000 89

  4 omega  -18.00   29.00   1.0000    3.1200
omega____ theta____ kappa____ phi______ frames
    -      -11.7685  -99.0000    0.0000 47

  5 omega -100.00  -75.00   1.0000    3.1200
omega____ theta____ kappa____ phi______ frames
    -      -11.7685  178.0000 -150.0000 25

  6 omega  -93.00  -65.00   1.0000    3.1200
omega____ theta____ kappa____ phi______ frames
    -      -11.7685  178.0000  120.0000 28

  7 omega  -46.00   -5.00   1.0000    3.1200
omega____ theta____ kappa____ phi______ frames
    -      -11.7685   92.0000  113.0000 41

  8 omega  -18.00   85.00   1.0000    3.1200
omega____ theta____ kappa____ phi______ frames
    -       11.3779   57.0000    0.0000 103

  9 omega  -15.00   43.00   1.0000    3.1200
omega____ theta____ kappa____ phi______ frames
    -       11.3779   37.0000  -90.0000 58
;
_diffrn_measurement_device_type 'SuperNova, Dual, Cu at zero, Atlas'
_diffrn_measurement_method '\w scans'
_diffrn_orient_matrix_UB_11 0.0683817000
_diffrn_orient_matrix_UB_12 -0.0330296000
_diffrn_orient_matrix_UB_13 -0.0216596000
_diffrn_orient_matrix_UB_21 -0.0207924000
_diffrn_orient_matrix_UB_22 0.0442876000
_diffrn_orient_matrix_UB_23 -0.0334911000
_diffrn_orient_matrix_UB_31 0.0267606000
_diffrn_orient_matrix_UB_32 0.0376445000
_diffrn_orient_matrix_UB_33 0.0167403000
_diffrn_radiation_monochromator mirror
_diffrn_radiation_type 'Mo K\a'
_diffrn_radiation_wavelength 0.7107
_diffrn_reflns_av_R_equivalents 0.0336
_diffrn_reflns_av_unetI/netI 0.0451
_diffrn_reflns_limit_h_max 14
_diffrn_reflns_limit_h_min -14
_diffrn_reflns_limit_k_max 14
_diffrn_reflns_limit_k_min -15
_diffrn_reflns_limit_l_max 22
_diffrn_reflns_limit_l_min -20
_diffrn_reflns_number 25430
_diffrn_reflns_theta_full 27.00
_diffrn_reflns_theta_max 29.42
_diffrn_reflns_theta_min 3.07
_diffrn_source 'SuperNova (Mo) X-ray Source'
_exptl_absorpt_coefficient_mu 1.025
_exptl_absorpt_correction_T_max 0.835
_exptl_absorpt_correction_T_min 0.780
_exptl_absorpt_correction_type gaussian
_exptl_absorpt_process_details
;
CrysAlisPro, Agilent Technologies,
Version 1.171.36.28 (release 01-02-2013 CrysAlis171 .NET)
(compiled Feb  1 2013,16:14:44)
Numerical absorption correction based on gaussian integration over
            a multifaceted crystal model
;
_exptl_crystal_colour yellow
_exptl_crystal_colour_primary yellow
_exptl_crystal_density_diffrn 1.286
_exptl_crystal_density_method 'not measured'
_exptl_crystal_description block
_exptl_crystal_F_000 740
_exptl_crystal_size_max 0.4256
_exptl_crystal_size_mid 0.3197
_exptl_crystal_size_min 0.2604
_refine_diff_density_max 0.552
_refine_diff_density_min -0.396
_refine_diff_density_rms 0.071
_refine_ls_extinction_method none
_refine_ls_goodness_of_fit_ref 1.073
_refine_ls_hydrogen_treatment mixed
_refine_ls_matrix_type full
_refine_ls_number_parameters 419
_refine_ls_number_reflns 8780
_refine_ls_number_restraints 0
_refine_ls_restrained_S_all 1.073
_refine_ls_R_factor_all 0.0498
_refine_ls_R_factor_gt 0.0379
_refine_ls_shift/su_max 0.003
_refine_ls_shift/su_mean 0.000
_refine_ls_structure_factor_coef Fsqd
_refine_ls_weighting_details 'calc w=1/[\s^2^(Fo^2^)+(0.0223P)^2^+1.7203P] where P=(Fo^2^+2Fc^2^)/3'
_refine_ls_weighting_scheme calc
_refine_ls_wR_factor_gt 0.0803
_refine_ls_wR_factor_ref 0.0859
_reflns_number_gt 7315
_reflns_number_total 8780
_reflns_threshold_expression >2sigma(I)
_cod_data_source_file ic501054z_si_002.cif
_cod_data_source_block neal1b
_cod_depositor_comments 'Adding full bibliography for 4340314--4340317.cif.'
_cod_original_cell_volume 1805.58(12)
_cod_database_code 4340315
_chemical_oxdiff_formula 'Cu Fe C39 H51 O2 N2'
_reflns_odcompleteness_completeness 99.85
_reflns_odcompleteness_iscentric 1
_reflns_odcompleteness_theta 26.32
_olex2_refinement_description
;
1. Fixed Uiso
 At 1.2 times of:
  All C(H) groups
 At 1.5 times of:
  All C(H,H,H) groups
2.a Ternary CH refined with riding coordinates:
 C22(H22), C25(H25), C34(H34), C37(H37)
2.b Aromatic/amide H refined with riding coordinates:
 C14(H14), C15(H15), C18(H18), C19(H19), C20(H20), C30(H30), C31(H31), C32(H32)
2.c Idealised Me refined as rotating group:
 C6(H6A,H6B,H6C), C7(H7A,H7B,H7C), C8(H8A,H8B,H8C), C9(H9A,H9B,H9C), C10(H10A,
 H10B,H10C), C23(H23A,H23B,H23C), C24(H24A,H24B,H24C), C26(H26A,H26B,H26C),
 C27(H27A,H27B,H27C), C35(H35A,H35B,H35C), C36(H36A,H36B,H36C), C38(H38A,H38B,
 H38C), C39(H39A,H39B,H39C)
;

loop_
_space_group_symop_id
_space_group_symop_operation_xyz
1 'x, y, z'
2 '-x, -y, -z'

loop_
_atom_site_label
_atom_site_type_symbol
_atom_site_fract_x
_atom_site_fract_y
_atom_site_fract_z
_atom_site_U_iso_or_equiv
_atom_site_adp_type
_atom_site_occupancy
_atom_site_symmetry_multiplicity
_atom_site_calc_flag
_atom_site_refinement_flags
Cu1 Cu 0.21813(3) 0.56009(2) 0.759129(15) 0.01433(7) Uani 1 1 d .
Fe1 Fe 0.33271(3) 0.33953(3) 0.766308(17) 0.01410(8) Uani 1 1 d .
O1 O 0.03093(18) 0.39006(16) 0.77805(10) 0.0284(4) Uani 1 1 d .
O2 O 0.35446(18) 0.40723(15) 0.92609(9) 0.0257(4) Uani 1 1 d .
N1 N 0.06555(18) 0.82306(15) 0.69321(10) 0.0137(3) Uani 1 1 d .
N2 N 0.09532(18) 0.81378(15) 0.81948(10) 0.0130(3) Uani 1 1 d .
C1 C 0.4676(2) 0.3340(2) 0.65864(12) 0.0186(4) Uani 1 1 d .
C2 C 0.3848(2) 0.2660(2) 0.65105(13) 0.0192(4) Uani 1 1 d .
C3 C 0.4181(2) 0.1651(2) 0.71262(13) 0.0195(4) Uani 1 1 d .
C4 C 0.5209(2) 0.17066(19) 0.75871(12) 0.0167(4) Uani 1 1 d .
C5 C 0.5516(2) 0.27526(19) 0.72528(12) 0.0174(4) Uani 1 1 d .
C6 C 0.4751(3) 0.4394(2) 0.60269(14) 0.0275(5) Uani 1 1 d .
H6A H 0.3800 0.4921 0.5845 0.041 Uiso 1 1 calc R
H6B H 0.5446 0.4045 0.5553 0.041 Uiso 1 1 calc R
H6C H 0.5057 0.4906 0.6317 0.041 Uiso 1 1 calc R
C7 C 0.2839(3) 0.2916(2) 0.58738(14) 0.0284(5) Uani 1 1 d .
H7A H 0.2050 0.2694 0.6102 0.043 Uiso 1 1 calc R
H7B H 0.3362 0.2408 0.5402 0.043 Uiso 1 1 calc R
H7C H 0.2445 0.3812 0.5702 0.043 Uiso 1 1 calc R
C8 C 0.3568(3) 0.0691(2) 0.72399(16) 0.0287(5) Uani 1 1 d .
H8A H 0.3534 0.0408 0.7816 0.043 Uiso 1 1 calc R
H8B H 0.4179 -0.0031 0.6909 0.043 Uiso 1 1 calc R
H8C H 0.2594 0.1072 0.7069 0.043 Uiso 1 1 calc R
C9 C 0.5875(2) 0.0846(2) 0.82945(14) 0.0230(5) Uani 1 1 d .
H9A H 0.6095 0.1313 0.8671 0.035 Uiso 1 1 calc R
H9B H 0.6764 0.0139 0.8095 0.035 Uiso 1 1 calc R
H9C H 0.5201 0.0524 0.8580 0.035 Uiso 1 1 calc R
C10 C 0.6614(2) 0.3086(2) 0.75395(14) 0.0236(5) Uani 1 1 d .
H10A H 0.6429 0.3954 0.7355 0.035 Uiso 1 1 calc R
H10B H 0.7578 0.2511 0.7314 0.035 Uiso 1 1 calc R
H10C H 0.6552 0.3010 0.8136 0.035 Uiso 1 1 calc R
C11 C 0.1506(2) 0.3754(2) 0.77486(12) 0.0203(5) Uani 1 1 d .
C12 C 0.3394(2) 0.3852(2) 0.86196(13) 0.0181(4) Uani 1 1 d .
C13 C 0.1252(2) 0.73983(19) 0.75548(12) 0.0135(4) Uani 1 1 d .
C14 C 0.0000(2) 0.94648(19) 0.71850(13) 0.0175(4) Uani 1 1 d .
H14 H -0.0486 1.0206 0.6860 0.021 Uiso 1 1 calc R
C15 C 0.0189(2) 0.94024(19) 0.79776(12) 0.0161(4) Uani 1 1 d .
H15 H -0.0137 1.0091 0.8322 0.019 Uiso 1 1 calc R
C16 C 0.0746(2) 0.78756(18) 0.61063(12) 0.0146(4) Uani 1 1 d .
C17 C 0.1638(2) 0.81897(19) 0.55053(12) 0.0167(4) Uani 1 1 d .
C18 C 0.1702(2) 0.7846(2) 0.47116(13) 0.0208(5) Uani 1 1 d .
H18 H 0.2273 0.8066 0.4283 0.025 Uiso 1 1 calc R
C19 C 0.0949(3) 0.7193(2) 0.45427(13) 0.0241(5) Uani 1 1 d .
H19 H 0.1019 0.6956 0.4002 0.029 Uiso 1 1 calc R
C20 C 0.0091(2) 0.6881(2) 0.51545(13) 0.0210(5) Uani 1 1 d .
H20 H -0.0407 0.6419 0.5028 0.025 Uiso 1 1 calc R
C21 C -0.0056(2) 0.72320(19) 0.59527(12) 0.0163(4) Uani 1 1 d .
C22 C 0.2580(2) 0.8797(2) 0.57054(13) 0.0194(4) Uani 1 1 d .
H22 H 0.2047 0.9366 0.6164 0.023 Uiso 1 1 calc R
C23 C 0.3973(3) 0.7790(2) 0.60053(15) 0.0252(5) Uani 1 1 d .
H23A H 0.3747 0.7343 0.6495 0.038 Uiso 1 1 calc R
H23B H 0.4570 0.8190 0.6135 0.038 Uiso 1 1 calc R
H23C H 0.4498 0.7190 0.5578 0.038 Uiso 1 1 calc R
C24 C 0.2899(3) 0.9599(2) 0.49932(15) 0.0292(5) Uani 1 1 d .
H24A H 0.3508 0.9053 0.4554 0.044 Uiso 1 1 calc R
H24B H 0.3400 1.0049 0.5178 0.044 Uiso 1 1 calc R
H24C H 0.1994 1.0209 0.4791 0.044 Uiso 1 1 calc R
C25 C -0.1072(2) 0.6957(2) 0.66123(13) 0.0189(4) Uani 1 1 d .
H25 H -0.0589 0.6697 0.7127 0.023 Uiso 1 1 calc R
C26 C -0.1433(3) 0.5893(2) 0.64152(14) 0.0249(5) Uani 1 1 d .
H26A H -0.2024 0.6170 0.5957 0.037 Uiso 1 1 calc R
H26B H -0.1965 0.5677 0.6894 0.037 Uiso 1 1 calc R
H26C H -0.0541 0.5151 0.6268 0.037 Uiso 1 1 calc R
C27 C -0.2466(3) 0.8152(2) 0.67722(15) 0.0284(5) Uani 1 1 d .
H27A H -0.2235 0.8825 0.6916 0.043 Uiso 1 1 calc R
H27B H -0.3081 0.7977 0.7223 0.043 Uiso 1 1 calc R
H27C H -0.2973 0.8418 0.6280 0.043 Uiso 1 1 calc R
C28 C 0.1283(2) 0.76394(18) 0.90143(12) 0.0144(4) Uani 1 1 d .
C29 C 0.0217(2) 0.74450(19) 0.95400(12) 0.0164(4) Uani 1 1 d .
C30 C 0.0558(2) 0.6937(2) 1.03215(13) 0.0196(4) Uani 1 1 d .
H30 H -0.0143 0.6795 1.0696 0.024 Uiso 1 1 calc R
C31 C 0.1902(2) 0.6635(2) 1.05603(13) 0.0219(5) Uani 1 1 d .
H31 H 0.2115 0.6289 1.1095 0.026 Uiso 1 1 calc R
C32 C 0.2933(2) 0.6835(2) 1.00263(13) 0.0198(4) Uani 1 1 d .
H32 H 0.3852 0.6620 1.0198 0.024 Uiso 1 1 calc R
C33 C 0.2649(2) 0.73485(19) 0.92368(12) 0.0158(4) Uani 1 1 d .
C34 C -0.1245(2) 0.7707(2) 0.92826(13) 0.0176(4) Uani 1 1 d .
H34 H -0.1347 0.8186 0.8743 0.021 Uiso 1 1 calc R
C35 C -0.2464(2) 0.8516(2) 0.98899(14) 0.0236(5) Uani 1 1 d .
H35A H -0.2415 0.8048 1.0417 0.035 Uiso 1 1 calc R
H35B H -0.3390 0.8727 0.9687 0.035 Uiso 1 1 calc R
H35C H -0.2371 0.9294 0.9956 0.035 Uiso 1 1 calc R
C36 C -0.1309(3) 0.6455(2) 0.91705(15) 0.0261(5) Uani 1 1 d .
H36A H -0.0518 0.5969 0.8772 0.039 Uiso 1 1 calc R
H36B H -0.2229 0.6627 0.8975 0.039 Uiso 1 1 calc R
H36C H -0.1220 0.5972 0.9694 0.039 Uiso 1 1 calc R
C37 C 0.3806(2) 0.7530(2) 0.86454(13) 0.0180(4) Uani 1 1 d .
H37 H 0.3341 0.8062 0.8165 0.022 Uiso 1 1 calc R
C38 C 0.4524(3) 0.8203(2) 0.90273(14) 0.0250(5) Uani 1 1 d .
H38A H 0.3794 0.9024 0.9208 0.038 Uiso 1 1 calc R
H38B H 0.5240 0.8326 0.8623 0.038 Uiso 1 1 calc R
H38C H 0.4998 0.7692 0.9496 0.038 Uiso 1 1 calc R
C39 C 0.4932(3) 0.6264(2) 0.83415(15) 0.0279(5) Uani 1 1 d .
H39A H 0.5409 0.5730 0.8803 0.042 Uiso 1 1 calc R
H39B H 0.5647 0.6400 0.7943 0.042 Uiso 1 1 calc R
H39C H 0.4463 0.5851 0.8084 0.042 Uiso 1 1 calc R

loop_
_atom_site_aniso_label
_atom_site_aniso_U_11
_atom_site_aniso_U_22
_atom_site_aniso_U_33
_atom_site_aniso_U_23
_atom_site_aniso_U_13
_atom_site_aniso_U_12
Cu1 0.01566(13) 0.01105(13) 0.01428(13) -0.00023(9) -0.00243(10) -0.00365(10)
Fe1 0.01599(16) 0.01166(15) 0.01249(15) -0.00015(10) -0.00207(11) -0.00380(12)
O1 0.0210(9) 0.0384(10) 0.0243(9) 0.0030(7) -0.0029(7) -0.0120(8)
O2 0.0318(9) 0.0308(9) 0.0158(8) -0.0029(6) -0.0029(7) -0.0139(8)
N1 0.0142(8) 0.0126(8) 0.0121(8) -0.0006(6) -0.0017(6) -0.0036(7)
N2 0.0134(8) 0.0124(8) 0.0114(8) 0.0003(6) -0.0021(6) -0.0037(7)
C1 0.0203(11) 0.0167(10) 0.0129(10) -0.0016(8) 0.0014(8) -0.0031(9)
C2 0.0191(11) 0.0182(11) 0.0150(11) -0.0046(8) -0.0014(8) -0.0024(9)
C3 0.0204(11) 0.0135(10) 0.0225(11) -0.0034(8) -0.0035(9) -0.0043(9)
C4 0.0168(10) 0.0127(10) 0.0175(11) -0.0026(8) -0.0020(8) -0.0029(8)
C5 0.0164(10) 0.0174(10) 0.0149(10) -0.0038(8) 0.0012(8) -0.0040(9)
C6 0.0317(13) 0.0216(12) 0.0201(12) 0.0041(9) 0.0025(10) -0.0056(10)
C7 0.0293(13) 0.0322(13) 0.0194(12) -0.0032(9) -0.0091(10) -0.0067(11)
C8 0.0282(13) 0.0186(12) 0.0411(15) -0.0048(10) -0.0084(11) -0.0097(10)
C9 0.0219(12) 0.0182(11) 0.0245(12) 0.0031(9) -0.0065(9) -0.0041(9)
C10 0.0220(12) 0.0247(12) 0.0254(12) -0.0062(9) 0.0001(9) -0.0107(10)
C11 0.0251(12) 0.0218(11) 0.0108(10) 0.0009(8) -0.0027(8) -0.0070(9)
C12 0.0155(10) 0.0178(11) 0.0190(11) 0.0001(8) 0.0013(8) -0.0061(9)
C13 0.0100(9) 0.0180(10) 0.0133(10) -0.0009(7) -0.0011(7) -0.0068(8)
C14 0.0178(11) 0.0119(10) 0.0178(11) 0.0018(8) -0.0022(8) -0.0021(8)
C15 0.0161(10) 0.0109(9) 0.0172(11) -0.0025(7) 0.0002(8) -0.0019(8)
C16 0.0147(10) 0.0128(9) 0.0112(10) 0.0003(7) -0.0034(8) -0.0008(8)
C17 0.0174(10) 0.0129(10) 0.0162(11) 0.0008(7) -0.0030(8) -0.0030(8)
C18 0.0211(11) 0.0246(11) 0.0134(11) -0.0002(8) 0.0017(8) -0.0077(9)
C19 0.0264(12) 0.0317(13) 0.0141(11) -0.0039(9) -0.0030(9) -0.0114(10)
C20 0.0217(12) 0.0260(12) 0.0177(11) -0.0017(8) -0.0046(9) -0.0117(10)
C21 0.0138(10) 0.0165(10) 0.0151(10) 0.0009(8) -0.0043(8) -0.0028(8)
C22 0.0227(11) 0.0173(10) 0.0176(11) -0.0016(8) 0.0009(8) -0.0087(9)
C23 0.0242(12) 0.0252(12) 0.0288(13) -0.0010(9) -0.0057(10) -0.0121(10)
C24 0.0361(15) 0.0264(13) 0.0284(13) 0.0041(10) -0.0011(11) -0.0181(11)
C25 0.0182(11) 0.0244(11) 0.0146(10) 0.0017(8) -0.0038(8) -0.0095(9)
C26 0.0288(13) 0.0289(13) 0.0225(12) 0.0019(9) -0.0037(10) -0.0177(11)
C27 0.0207(12) 0.0298(13) 0.0320(14) -0.0009(10) 0.0065(10) -0.0110(10)
C28 0.0181(10) 0.0133(10) 0.0108(10) -0.0012(7) -0.0027(8) -0.0053(8)
C29 0.0159(10) 0.0169(10) 0.0154(10) -0.0018(8) -0.0018(8) -0.0056(8)
C30 0.0199(11) 0.0246(11) 0.0147(11) 0.0012(8) -0.0001(8) -0.0107(9)
C31 0.0258(12) 0.0264(12) 0.0150(11) 0.0038(8) -0.0063(9) -0.0122(10)
C32 0.0181(11) 0.0236(11) 0.0185(11) 0.0007(8) -0.0068(8) -0.0087(9)
C33 0.0168(10) 0.0154(10) 0.0158(10) -0.0023(8) -0.0015(8) -0.0071(8)
C34 0.0151(10) 0.0210(11) 0.0157(10) 0.0012(8) -0.0017(8) -0.0072(9)
C35 0.0176(11) 0.0240(12) 0.0267(12) -0.0042(9) -0.0016(9) -0.0061(9)
C36 0.0200(12) 0.0290(13) 0.0304(13) -0.0072(10) -0.0025(9) -0.0103(10)
C37 0.0154(10) 0.0214(11) 0.0173(11) -0.0002(8) -0.0011(8) -0.0082(9)
C38 0.0259(12) 0.0263(12) 0.0282(13) -0.0041(9) 0.0000(10) -0.0162(10)
C39 0.0222(12) 0.0261(13) 0.0354(14) -0.0101(10) 0.0095(10) -0.0119(10)

loop_
_atom_type_symbol
_atom_type_description
_atom_type_scat_dispersion_real
_atom_type_scat_dispersion_imag
_atom_type_scat_source
C C 0.0033 0.0016 'International Tables Vol C Tables 4.2.6.8 and 6.1.1.4'
H H 0.0000 0.0000 'International Tables Vol C Tables 4.2.6.8 and 6.1.1.4'
N N 0.0061 0.0033 'International Tables Vol C Tables 4.2.6.8 and 6.1.1.4'
O O 0.0106 0.0060 'International Tables Vol C Tables 4.2.6.8 and 6.1.1.4'
Fe Fe 0.3463 0.8444 'International Tables Vol C Tables 4.2.6.8 and 6.1.1.4'
Cu Cu 0.3201 1.2651 'International Tables Vol C Tables 4.2.6.8 and 6.1.1.4'

loop_
_exptl_crystal_face_index_h
_exptl_crystal_face_index_k
_exptl_crystal_face_index_l
_exptl_crystal_face_perp_dist
_exptl_oxdiff_crystal_face_indexfrac_h
_exptl_oxdiff_crystal_face_indexfrac_k
_exptl_oxdiff_crystal_face_indexfrac_l
_exptl_oxdiff_crystal_face_x
_exptl_oxdiff_crystal_face_y
_exptl_oxdiff_crystal_face_z
-1 0 23 0.0846 -1.0000 -0.0000 23.0000 -0.5666 -0.7495 0.3583
10 -4 -5 0.1049 10.0000 -4.0000 -4.9999 0.9242 -0.2176 0.0333
0 15 -1 0.0897 0.0000 15.0000 -1.0000 -0.4738 0.6978 0.5479
6 8 -18 0.1231 6.0000 8.0000 -17.9999 0.5359 0.8324 0.1604
-13 -12 -8 0.1337 -13.0000 -12.0000 -8.0000 -0.3193 0.0068 -0.9335
-1 -9 18 0.1396 -1.0000 -9.0000 18.0000 -0.1610 -0.9806 -0.0642
-6 -9 -21 0.1714 -6.0000 -9.0000 -21.0000 0.3418 0.4295 -0.8509
9 15 11 0.1981 9.0000 15.0000 11.0000 -0.1183 0.1088 0.9897

loop_
_geom_angle_atom_site_label_1
_geom_angle_atom_site_label_2
_geom_angle_atom_site_label_3
_geom_angle
Fe1 Cu1 C11 41.38(5)
Fe1 Cu1 C12 41.84(5)
C12 Cu1 C11 62.64(7)
C13 Cu1 Fe1 178.88(6)
C13 Cu1 C11 138.79(8)
C13 Cu1 C12 137.04(7)
C1 Fe1 Cu1 92.49(6)
C2 Fe1 Cu1 111.74(6)
C2 Fe1 C1 39.94(8)
C2 Fe1 C3 40.27(8)
C2 Fe1 C4 67.07(8)
C2 Fe1 C5 66.77(8)
C3 Fe1 Cu1 151.70(6)
C3 Fe1 C1 67.49(8)
C3 Fe1 C4 39.59(8)
C3 Fe1 C5 66.98(8)
C4 Fe1 Cu1 150.47(6)
C4 Fe1 C1 67.50(8)
C5 Fe1 Cu1 110.72(6)
C5 Fe1 C1 39.82(8)
C5 Fe1 C4 40.28(8)
C11 Fe1 Cu1 75.45(7)
C11 Fe1 C1 127.24(9)
C11 Fe1 C2 97.06(9)
C11 Fe1 C3 100.24(9)
C11 Fe1 C4 133.83(9)
C11 Fe1 C5 163.79(9)
C11 Fe1 C12 98.26(10)
C12 Fe1 Cu1 74.60(7)
C12 Fe1 C1 128.20(9)
C12 Fe1 C2 164.51(9)
C12 Fe1 C3 133.39(9)
C12 Fe1 C4 100.22(9)
C12 Fe1 C5 97.86(9)
C13 N1 C14 111.20(16)
C13 N1 C16 124.04(16)
C14 N1 C16 124.72(17)
C13 N2 C15 111.59(16)
C13 N2 C28 123.28(16)
C15 N2 C28 124.89(16)
C2 C1 Fe1 69.39(12)
C2 C1 C6 126.4(2)
C5 C1 Fe1 69.82(12)
C5 C1 C2 107.11(18)
C5 C1 C6 126.3(2)
C6 C1 Fe1 129.98(15)
C1 C2 Fe1 70.67(11)
C1 C2 C3 108.69(18)
C1 C2 C7 126.0(2)
C3 C2 Fe1 70.22(11)
C3 C2 C7 125.3(2)
C7 C2 Fe1 126.88(16)
C2 C3 Fe1 69.51(11)
C2 C3 C8 125.5(2)
C4 C3 Fe1 70.40(11)
C4 C3 C2 107.92(18)
C4 C3 C8 126.5(2)
C8 C3 Fe1 126.86(16)
C3 C4 Fe1 70.01(12)
C3 C4 C5 107.62(19)
C3 C4 C9 127.14(19)
C5 C4 Fe1 69.68(11)
C5 C4 C9 125.24(19)
C9 C4 Fe1 125.76(15)
C1 C5 Fe1 70.36(12)
C1 C5 C4 108.65(18)
C1 C5 C10 127.0(2)
C4 C5 Fe1 70.04(12)
C4 C5 C10 124.27(19)
C10 C5 Fe1 128.48(14)
C1 C6 H6A 109.5
C1 C6 H6B 109.5
C1 C6 H6C 109.5
H6A C6 H6B 109.5
H6A C6 H6C 109.5
H6B C6 H6C 109.5
C2 C7 H7A 109.5
C2 C7 H7B 109.5
C2 C7 H7C 109.5
H7A C7 H7B 109.5
H7A C7 H7C 109.5
H7B C7 H7C 109.5
C3 C8 H8A 109.5
C3 C8 H8B 109.5
C3 C8 H8C 109.5
H8A C8 H8B 109.5
H8A C8 H8C 109.5
H8B C8 H8C 109.5
C4 C9 H9A 109.5
C4 C9 H9B 109.5
C4 C9 H9C 109.5
H9A C9 H9B 109.5
H9A C9 H9C 109.5
H9B C9 H9C 109.5
C5 C10 H10A 109.5
C5 C10 H10B 109.5
C5 C10 H10C 109.5
H10A C10 H10B 109.5
H10A C10 H10C 109.5
H10B C10 H10C 109.5
Fe1 C11 Cu1 63.17(7)
O1 C11 Cu1 121.83(17)
O1 C11 Fe1 174.4(2)
Fe1 C12 Cu1 63.57(7)
O2 C12 Cu1 121.05(16)
O2 C12 Fe1 174.5(2)
N1 C13 Cu1 130.07(14)
N2 C13 Cu1 125.88(15)
N2 C13 N1 103.91(16)
N1 C14 H14 126.7
C15 C14 N1 106.62(18)
C15 C14 H14 126.7
N2 C15 H15 126.7
C14 C15 N2 106.69(17)
C14 C15 H15 126.7
C17 C16 N1 117.91(17)
C17 C16 C21 123.55(18)
C21 C16 N1 118.54(18)
C16 C17 C18 117.01(19)
C16 C17 C22 122.08(18)
C18 C17 C22 120.79(19)
C17 C18 H18 119.5
C19 C18 C17 120.9(2)
C19 C18 H18 119.5
C18 C19 H19 119.7
C18 C19 C20 120.6(2)
C20 C19 H19 119.7
C19 C20 H20 119.4
C19 C20 C21 121.3(2)
C21 C20 H20 119.4
C16 C21 C25 122.31(18)
C20 C21 C16 116.61(19)
C20 C21 C25 121.06(18)
C17 C22 H22 107.5
C17 C22 C23 110.11(17)
C17 C22 C24 113.19(18)
C23 C22 H22 107.5
C23 C22 C24 110.77(19)
C24 C22 H22 107.5
C22 C23 H23A 109.5
C22 C23 H23B 109.5
C22 C23 H23C 109.5
H23A C23 H23B 109.5
H23A C23 H23C 109.5
H23B C23 H23C 109.5
C22 C24 H24A 109.5
C22 C24 H24B 109.5
C22 C24 H24C 109.5
H24A C24 H24B 109.5
H24A C24 H24C 109.5
H24B C24 H24C 109.5
C21 C25 H25 107.7
C21 C25 C26 113.55(17)
C21 C25 C27 110.32(18)
C26 C25 H25 107.7
C26 C25 C27 109.52(18)
C27 C25 H25 107.7
C25 C26 H26A 109.5
C25 C26 H26B 109.5
C25 C26 H26C 109.5
H26A C26 H26B 109.5
H26A C26 H26C 109.5
H26B C26 H26C 109.5
C25 C27 H27A 109.5
C25 C27 H27B 109.5
C25 C27 H27C 109.5
H27A C27 H27B 109.5
H27A C27 H27C 109.5
H27B C27 H27C 109.5
C29 C28 N2 117.71(18)
C29 C28 C33 123.19(18)
C33 C28 N2 119.08(18)
C28 C29 C34 122.98(18)
C30 C29 C28 117.26(19)
C30 C29 C34 119.70(18)
C29 C30 H30 119.5
C31 C30 C29 121.0(2)
C31 C30 H30 119.5
C30 C31 H31 119.8
C32 C31 C30 120.4(2)
C32 C31 H31 119.8
C31 C32 H32 119.4
C31 C32 C33 121.1(2)
C33 C32 H32 119.4
C28 C33 C32 117.06(19)
C28 C33 C37 122.20(18)
C32 C33 C37 120.70(19)
C29 C34 H34 108.0
C29 C34 C35 111.30(17)
C29 C34 C36 109.58(18)
C35 C34 H34 108.0
C35 C34 C36 111.91(18)
C36 C34 H34 108.0
C34 C35 H35A 109.5
C34 C35 H35B 109.5
C34 C35 H35C 109.5
H35A C35 H35B 109.5
H35A C35 H35C 109.5
H35B C35 H35C 109.5
C34 C36 H36A 109.5
C34 C36 H36B 109.5
C34 C36 H36C 109.5
H36A C36 H36B 109.5
H36A C36 H36C 109.5
H36B C36 H36C 109.5
C33 C37 H37 108.1
C33 C37 C38 111.86(17)
C33 C37 C39 110.43(18)
C38 C37 H37 108.1
C39 C37 H37 108.1
C39 C37 C38 110.15(18)
C37 C38 H38A 109.5
C37 C38 H38B 109.5
C37 C38 H38C 109.5
H38A C38 H38B 109.5
H38A C38 H38C 109.5
H38B C38 H38C 109.5
C37 C39 H39A 109.5
C37 C39 H39B 109.5
C37 C39 H39C 109.5
H39A C39 H39B 109.5
H39A C39 H39C 109.5
H39B C39 H39C 109.5

loop_
_geom_bond_atom_site_label_1
_geom_bond_atom_site_label_2
_geom_bond_distance
Cu1 Fe1 2.3414(4)
Cu1 C11 2.540(2)
Cu1 C12 2.521(2)
Cu1 C13 1.908(2)
Fe1 C1 2.100(2)
Fe1 C2 2.083(2)
Fe1 C3 2.093(2)
Fe1 C4 2.098(2)
Fe1 C5 2.093(2)
Fe1 C11 1.735(2)
Fe1 C12 1.744(2)
O1 C11 1.171(3)
O2 C12 1.165(3)
N1 C13 1.361(3)
N1 C14 1.394(3)
N1 C16 1.450(2)
N2 C13 1.358(2)
N2 C15 1.387(3)
N2 C28 1.448(2)
C1 C2 1.429(3)
C1 C5 1.428(3)
C1 C6 1.496(3)
C2 C3 1.438(3)
C2 C7 1.503(3)
C3 C4 1.419(3)
C3 C8 1.505(3)
C4 C5 1.443(3)
C4 C9 1.500(3)
C5 C10 1.499(3)
C6 H6A 0.9800
C6 H6B 0.9800
C6 H6C 0.9800
C7 H7A 0.9800
C7 H7B 0.9800
C7 H7C 0.9800
C8 H8A 0.9800
C8 H8B 0.9800
C8 H8C 0.9800
C9 H9A 0.9800
C9 H9B 0.9800
C9 H9C 0.9800
C10 H10A 0.9800
C10 H10B 0.9800
C10 H10C 0.9800
C14 H14 0.9500
C14 C15 1.344(3)
C15 H15 0.9500
C16 C17 1.399(3)
C16 C21 1.406(3)
C17 C18 1.399(3)
C17 C22 1.522(3)
C18 H18 0.9500
C18 C19 1.380(3)
C19 H19 0.9500
C19 C20 1.385(3)
C20 H20 0.9500
C20 C21 1.395(3)
C21 C25 1.523(3)
C22 H22 1.0000
C22 C23 1.527(3)
C22 C24 1.528(3)
C23 H23A 0.9800
C23 H23B 0.9800
C23 H23C 0.9800
C24 H24A 0.9800
C24 H24B 0.9800
C24 H24C 0.9800
C25 H25 1.0000
C25 C26 1.530(3)
C25 C27 1.533(3)
C26 H26A 0.9800
C26 H26B 0.9800
C26 H26C 0.9800
C27 H27A 0.9800
C27 H27B 0.9800
C27 H27C 0.9800
C28 C29 1.397(3)
C28 C33 1.397(3)
C29 C30 1.394(3)
C29 C34 1.522(3)
C30 H30 0.9500
C30 C31 1.385(3)
C31 H31 0.9500
C31 C32 1.379(3)
C32 H32 0.9500
C32 C33 1.398(3)
C33 C37 1.519(3)
C34 H34 1.0000
C34 C35 1.525(3)
C34 C36 1.536(3)
C35 H35A 0.9800
C35 H35B 0.9800
C35 H35C 0.9800
C36 H36A 0.9800
C36 H36B 0.9800
C36 H36C 0.9800
C37 H37 1.0000
C37 C38 1.524(3)
C37 C39 1.524(3)
C38 H38A 0.9800
C38 H38B 0.9800
C38 H38C 0.9800
C39 H39A 0.9800
C39 H39B 0.9800
C39 H39C 0.9800

loop_
_geom_torsion_atom_site_label_1
_geom_torsion_atom_site_label_2
_geom_torsion_atom_site_label_3
_geom_torsion_atom_site_label_4
_geom_torsion
Cu1 Fe1 C1 C2 -121.71(11)
Cu1 Fe1 C1 C5 120.06(11)
Cu1 Fe1 C1 C6 -0.9(2)
Cu1 Fe1 C2 C1 66.21(12)
Cu1 Fe1 C2 C3 -174.64(11)
Cu1 Fe1 C2 C7 -54.8(2)
Cu1 Fe1 C3 C2 10.6(2)
Cu1 Fe1 C3 C4 129.35(13)
Cu1 Fe1 C3 C8 -109.1(2)
Cu1 Fe1 C4 C3 -131.93(12)
Cu1 Fe1 C4 C5 -13.37(19)
Cu1 Fe1 C4 C9 106.08(19)
Cu1 Fe1 C5 C1 -67.59(12)
Cu1 Fe1 C5 C4 173.00(10)
Cu1 Fe1 C5 C10 54.5(2)
Cu1 Fe1 C11 O1 154(2)
Cu1 Fe1 C12 O2 -147(2)
Fe1 Cu1 C11 O1 -177.1(2)
Fe1 Cu1 C12 O2 176.5(2)
Fe1 Cu1 C13 N1 -178(100)
Fe1 Cu1 C13 N2 -3(3)
Fe1 C1 C2 C3 -60.17(14)
Fe1 C1 C2 C7 122.1(2)
Fe1 C1 C5 C4 59.80(14)
Fe1 C1 C5 C10 -123.9(2)
Fe1 C2 C3 C4 -60.19(14)
Fe1 C2 C3 C8 121.3(2)
Fe1 C3 C4 C5 -59.79(14)
Fe1 C3 C4 C9 120.3(2)
Fe1 C4 C5 C1 -60.00(14)
Fe1 C4 C5 C10 123.6(2)
N1 C14 C15 N2 0.0(2)
N1 C16 C17 C18 -179.57(18)
N1 C16 C17 C22 4.5(3)
N1 C16 C21 C20 -178.44(18)
N1 C16 C21 C25 3.2(3)
N2 C28 C29 C30 178.51(17)
N2 C28 C29 C34 1.3(3)
N2 C28 C33 C32 -178.16(17)
N2 C28 C33 C37 -0.4(3)
C1 Fe1 C2 C3 119.15(18)
C1 Fe1 C2 C7 -121.0(3)
C1 Fe1 C3 C2 -37.37(13)
C1 Fe1 C3 C4 81.43(13)
C1 Fe1 C3 C8 -157.0(2)
C1 Fe1 C4 C3 -81.42(14)
C1 Fe1 C4 C5 37.15(12)
C1 Fe1 C4 C9 156.6(2)
C1 Fe1 C5 C4 -119.40(17)
C1 Fe1 C5 C10 122.1(2)
C1 Fe1 C11 Cu1 -81.90(9)
C1 Fe1 C11 O1 72(2)
C1 Fe1 C12 Cu1 80.83(10)
C1 Fe1 C12 O2 -67(2)
C1 C2 C3 Fe1 60.45(14)
C1 C2 C3 C4 0.3(2)
C1 C2 C3 C8 -178.2(2)
C2 Fe1 C1 C5 -118.23(17)
C2 Fe1 C1 C6 120.8(3)
C2 Fe1 C3 C4 118.80(18)
C2 Fe1 C3 C8 -119.7(2)
C2 Fe1 C4 C3 -37.96(13)
C2 Fe1 C4 C5 80.61(13)
C2 Fe1 C4 C9 -159.9(2)
C2 Fe1 C5 C1 37.99(12)
C2 Fe1 C5 C4 -81.41(13)
C2 Fe1 C5 C10 160.1(2)
C2 Fe1 C11 Cu1 -110.70(6)
C2 Fe1 C11 O1 43(2)
C2 Fe1 C12 Cu1 116.4(3)
C2 Fe1 C12 O2 -31(2)
C2 C1 C5 Fe1 -59.64(14)
C2 C1 C5 C4 0.2(2)
C2 C1 C5 C10 176.4(2)
C2 C3 C4 Fe1 59.63(14)
C2 C3 C4 C5 -0.2(2)
C2 C3 C4 C9 179.9(2)
C3 Fe1 C1 C2 37.67(12)
C3 Fe1 C1 C5 -80.57(13)
C3 Fe1 C1 C6 158.5(2)
C3 Fe1 C2 C1 -119.15(18)
C3 Fe1 C2 C7 119.8(3)
C3 Fe1 C4 C5 118.57(18)
C3 Fe1 C4 C9 -122.0(2)
C3 Fe1 C5 C1 81.95(13)
C3 Fe1 C5 C4 -37.45(12)
C3 Fe1 C5 C10 -155.9(2)
C3 Fe1 C11 Cu1 -151.34(6)
C3 Fe1 C11 O1 3(2)
C3 Fe1 C12 Cu1 175.05(10)
C3 Fe1 C12 O2 28(2)
C3 C4 C5 Fe1 60.00(14)
C3 C4 C5 C1 0.0(2)
C3 C4 C5 C10 -176.38(19)
C4 Fe1 C1 C2 80.67(13)
C4 Fe1 C1 C5 -37.56(12)
C4 Fe1 C1 C6 -158.5(2)
C4 Fe1 C2 C1 -81.83(13)
C4 Fe1 C2 C3 37.33(12)
C4 Fe1 C2 C7 157.1(2)
C4 Fe1 C3 C2 -118.80(18)
C4 Fe1 C3 C8 121.5(3)
C4 Fe1 C5 C1 119.40(17)
C4 Fe1 C5 C10 -118.5(2)
C4 Fe1 C11 Cu1 -175.53(9)
C4 Fe1 C11 O1 -21(2)
C4 Fe1 C12 Cu1 150.16(6)
C4 Fe1 C12 O2 3(2)
C5 Fe1 C1 C2 118.23(17)
C5 Fe1 C1 C6 -121.0(3)
C5 Fe1 C2 C1 -37.87(12)
C5 Fe1 C2 C3 81.28(13)
C5 Fe1 C2 C7 -158.9(2)
C5 Fe1 C3 C2 -80.71(13)
C5 Fe1 C3 C4 38.09(13)
C5 Fe1 C3 C8 159.6(2)
C5 Fe1 C4 C3 -118.57(18)
C5 Fe1 C4 C9 119.4(2)
C5 Fe1 C11 Cu1 -114.6(3)
C5 Fe1 C11 O1 40(2)
C5 Fe1 C12 Cu1 109.42(6)
C5 Fe1 C12 O2 -38(2)
C5 C1 C2 Fe1 59.91(14)
C5 C1 C2 C3 -0.3(2)
C5 C1 C2 C7 -178.0(2)
C6 C1 C2 Fe1 -125.1(2)
C6 C1 C2 C3 174.7(2)
C6 C1 C2 C7 -3.1(3)
C6 C1 C5 Fe1 125.4(2)
C6 C1 C5 C4 -174.8(2)
C6 C1 C5 C10 1.5(3)
C7 C2 C3 Fe1 -121.8(2)
C7 C2 C3 C4 178.0(2)
C7 C2 C3 C8 -0.5(3)
C8 C3 C4 Fe1 -121.9(2)
C8 C3 C4 C5 178.3(2)
C8 C3 C4 C9 -1.6(4)
C9 C4 C5 Fe1 -120.1(2)
C9 C4 C5 C1 179.91(19)
C9 C4 C5 C10 3.5(3)
C11 Cu1 Fe1 C1 127.92(9)
C11 Cu1 Fe1 C2 91.90(10)
C11 Cu1 Fe1 C3 84.58(15)
C11 Cu1 Fe1 C4 173.45(14)
C11 Cu1 Fe1 C5 164.26(9)
C11 Cu1 Fe1 C12 -103.03(10)
C11 Cu1 C12 Fe1 46.49(7)
C11 Cu1 C12 O2 -137.0(2)
C11 Cu1 C13 N1 -79.5(2)
C11 Cu1 C13 N2 95.51(18)
C11 Fe1 C1 C2 -48.14(16)
C11 Fe1 C1 C5 -166.37(13)
C11 Fe1 C1 C6 72.7(2)
C11 Fe1 C2 C1 143.32(13)
C11 Fe1 C2 C3 -97.53(14)
C11 Fe1 C2 C7 22.3(2)
C11 Fe1 C3 C2 88.85(14)
C11 Fe1 C3 C4 -152.36(13)
C11 Fe1 C3 C8 -30.8(2)
C11 Fe1 C4 C3 39.27(18)
C11 Fe1 C4 C5 157.83(13)
C11 Fe1 C4 C9 -82.7(2)
C11 Fe1 C5 C1 42.2(4)
C11 Fe1 C5 C4 -77.2(4)
C11 Fe1 C5 C10 164.4(3)
C11 Fe1 C12 Cu1 -72.34(8)
C11 Fe1 C12 O2 140(2)
C12 Cu1 Fe1 C1 -129.05(9)
C12 Cu1 Fe1 C2 -165.07(10)
C12 Cu1 Fe1 C3 -172.39(15)
C12 Cu1 Fe1 C4 -83.52(14)
C12 Cu1 Fe1 C5 -92.71(9)
C12 Cu1 Fe1 C11 103.03(10)
C12 Cu1 C11 Fe1 -47.03(7)
C12 Cu1 C11 O1 135.83(19)
C12 Cu1 C13 N1 178.80(15)
C12 Cu1 C13 N2 -6.2(2)
C12 Fe1 C1 C2 166.00(13)
C12 Fe1 C1 C5 47.76(16)
C12 Fe1 C1 C6 -73.2(2)
C12 Fe1 C2 C1 -45.4(4)
C12 Fe1 C2 C3 73.8(4)
C12 Fe1 C2 C7 -166.4(3)
C12 Fe1 C3 C2 -159.33(14)
C12 Fe1 C3 C4 -40.54(18)
C12 Fe1 C3 C8 81.0(2)
C12 Fe1 C4 C3 151.32(13)
C12 Fe1 C4 C5 -90.11(13)
C12 Fe1 C4 C9 29.34(19)
C12 Fe1 C5 C1 -144.03(13)
C12 Fe1 C5 C4 96.57(13)
C12 Fe1 C5 C10 -21.9(2)
C12 Fe1 C11 Cu1 71.64(7)
C12 Fe1 C11 O1 -134(2)
C13 Cu1 Fe1 C1 -133(3)
C13 Cu1 Fe1 C2 -169(3)
C13 Cu1 Fe1 C3 -176(39)
C13 Cu1 Fe1 C4 -87(3)
C13 Cu1 Fe1 C5 -96(3)
C13 Cu1 Fe1 C11 99(3)
C13 Cu1 Fe1 C12 -4(3)
C13 Cu1 C11 Fe1 -178.32(9)
C13 Cu1 C11 O1 4.5(2)
C13 Cu1 C12 Fe1 179.90(9)
C13 Cu1 C12 O2 -3.6(2)
C13 N1 C14 C15 0.0(2)
C13 N1 C16 C17 -108.0(2)
C13 N1 C16 C21 71.7(3)
C13 N2 C15 C14 0.1(2)
C13 N2 C28 C29 -92.2(2)
C13 N2 C28 C33 86.3(2)
C14 N1 C13 Cu1 175.90(15)
C14 N1 C13 N2 0.1(2)
C14 N1 C16 C17 69.3(3)
C14 N1 C16 C21 -111.0(2)
C15 N2 C13 Cu1 -176.14(14)
C15 N2 C13 N1 -0.1(2)
C15 N2 C28 C29 81.8(2)
C15 N2 C28 C33 -99.7(2)
C16 N1 C13 Cu1 -6.4(3)
C16 N1 C13 N2 177.73(17)
C16 N1 C14 C15 -177.68(18)
C16 C17 C18 C19 -1.9(3)
C16 C17 C22 C23 82.3(2)
C16 C17 C22 C24 -153.1(2)
C16 C21 C25 C26 -160.25(19)
C16 C21 C25 C27 76.4(2)
C17 C16 C21 C20 1.2(3)
C17 C16 C21 C25 -177.09(19)
C17 C18 C19 C20 1.1(4)
C18 C17 C22 C23 -93.4(2)
C18 C17 C22 C24 31.2(3)
C18 C19 C20 C21 1.0(4)
C19 C20 C21 C16 -2.1(3)
C19 C20 C21 C25 176.2(2)
C20 C21 C25 C26 21.5(3)
C20 C21 C25 C27 -101.9(2)
C21 C16 C17 C18 0.7(3)
C21 C16 C17 C22 -175.18(19)
C22 C17 C18 C19 174.1(2)
C28 N2 C13 Cu1 -1.5(3)
C28 N2 C13 N1 174.61(17)
C28 N2 C15 C14 -174.52(18)
C28 C29 C30 C31 -0.2(3)
C28 C29 C34 C35 -129.7(2)
C28 C29 C34 C36 105.9(2)
C28 C33 C37 C38 132.7(2)
C28 C33 C37 C39 -104.3(2)
C29 C28 C33 C32 0.2(3)
C29 C28 C33 C37 178.00(18)
C29 C30 C31 C32 0.1(3)
C30 C29 C34 C35 53.1(3)
C30 C29 C34 C36 -71.2(2)
C30 C31 C32 C33 0.3(3)
C31 C32 C33 C28 -0.4(3)
C31 C32 C33 C37 -178.2(2)
C32 C33 C37 C38 -49.7(3)
C32 C33 C37 C39 73.4(2)
C33 C28 C29 C30 0.1(3)
C33 C28 C29 C34 -177.13(19)
C34 C29 C30 C31 177.07(19)
